data_7205193
loop_
_publ_author_name
'Gutov, Oleksii V.'
'Rusanov, Eduard B.'
'Kudryavtsev, Alexey A.'
'Garasevych, Sergey G.'
'Slobodyanyuk, Olexandr V.'
'Yashchuk, Valerii M.'
'Chernega, Alexander N.'

_publ_section_title
;
 Luminescence induced by strong cation--anion \p--\p interactions in
 crystals of viologen analogues
;
_journal_issue 5
_journal_name_full CrystEngComm
_journal_page_first 1373
_journal_paper_doi 10.1039/c0ce00191k
_journal_volume 13
_journal_year 2011
_chemical_formula_sum 'C36 H36 N2 O6 S2'
_chemical_formula_weight 656.79
_chemical_name_common
;1,4-bis(2-(1-methyl-pyridinium-4-yl)vinyl)benzene di-4-
methylbenzenesulphonate
;
_chemical_name_systematic
;
?
;
_space_group_IT_number 2
_symmetry_space_group_name_Hall '-P 1'
_symmetry_space_group_name_H-M 'P -1'
_atom_sites_solution_hydrogens geom
_atom_sites_solution_primary direct
_atom_sites_solution_secondary difmap
_audit_creation_date 2010-02-22T16:09:51-00:00
_audit_creation_method 'WinGX routine CIF_UPDATE'
_cell_angle_alpha 90.359(9)
_cell_angle_beta 93.936(8)
_cell_angle_gamma 114.693(7)
_cell_formula_units_Z 2
_cell_length_a 10.806(2)
_cell_length_b 12.627(3)
_cell_length_c 13.592(3)
_cell_measurement_temperature 296(2)
_cell_volume 1679.8(6)
_computing_structure_refinement 'SHELXL-97 (Sheldrick, 1997)'
_computing_structure_solution 'SHELXS-97 (Sheldrick, 1990)'
_diffrn_ambient_temperature 296(2)
_diffrn_measured_fraction_theta_full 0.922
_diffrn_measured_fraction_theta_max 0.922
_diffrn_radiation_monochromator graphite
_diffrn_radiation_type MoK\a
_diffrn_radiation_wavelength 0.71073
_diffrn_reflns_av_R_equivalents 0.0459
_diffrn_reflns_av_unetI/netI 0.0767
_diffrn_reflns_limit_h_max 13
_diffrn_reflns_limit_h_min -13
_diffrn_reflns_limit_k_max 15
_diffrn_reflns_limit_k_min -14
_diffrn_reflns_limit_l_max 16
_diffrn_reflns_limit_l_min -16
_diffrn_reflns_number 22599
_diffrn_reflns_theta_full 26.7
_diffrn_reflns_theta_max 26.7
_diffrn_reflns_theta_min 1.78
_exptl_absorpt_coefficient_mu 0.207
_exptl_absorpt_correction_type none
_exptl_crystal_colour yellow
_exptl_crystal_density_diffrn 1.298
_exptl_crystal_density_method 'not measured'
_exptl_crystal_description block
_exptl_crystal_F_000 692
_exptl_crystal_size_max 0.38
_exptl_crystal_size_mid 0.25
_exptl_crystal_size_min 0.24
_refine_diff_density_max 0.371
_refine_diff_density_min -0.293
_refine_diff_density_rms 0.048
_refine_ls_extinction_method none
_refine_ls_goodness_of_fit_ref 1.024
_refine_ls_hydrogen_treatment mixed
_refine_ls_matrix_type full
_refine_ls_number_parameters 511
_refine_ls_number_reflns 6555
_refine_ls_number_restraints 0
_refine_ls_restrained_S_all 1.024
_refine_ls_R_factor_all 0.1411
_refine_ls_R_factor_gt 0.0598
_refine_ls_shift/su_max 0.003
_refine_ls_shift/su_mean 0
_refine_ls_structure_factor_coef Fsqd
_refine_ls_weighting_details 'calc w=1/[\s^2^(Fo^2^)+(0.0808P)^2^+0.2786P] where P=(Fo^2^+2Fc^2^)/3'
_refine_ls_weighting_scheme calc
_refine_ls_wR_factor_gt 0.1415
_refine_ls_wR_factor_ref 0.1765
_reflns_number_gt 3311
_reflns_number_total 6555
_reflns_threshold_expression >2sigma(I)
_cod_data_source_file C0CE00191K.TXT
_cod_data_source_block gut21
_cod_original_cell_volume 1679.8(7)
_cod_database_code 7205193

loop_
_symmetry_equiv_pos_as_xyz
'x, y, z'
'-x, -y, -z'

loop_
_atom_site_label
_atom_site_type_symbol
_atom_site_fract_x
_atom_site_fract_y
_atom_site_fract_z
_atom_site_U_iso_or_equiv
_atom_site_adp_type
_atom_site_occupancy
_atom_site_symmetry_multiplicity
_atom_site_calc_flag
_atom_site_refinement_flags
_atom_site_disorder_assembly
_atom_site_disorder_group
S1 S 0.21921(8) 0.31296(7) 1.03605(6) 0.0524(3) Uani 1 1 d . . .
S2 S 0.63430(8) 1.07372(8) 0.76669(7) 0.0607(3) Uani 1 1 d . . .
C11 C 0.9482(3) 0.1703(3) 0.4852(2) 0.0515(8) Uani 1 1 d . . .
C12 C 1.0368(4) 0.2005(3) 0.4107(3) 0.0589(10) Uani 1 1 d . . .
C23 C 0.6165(3) 0.9477(3) 0.6994(2) 0.0441(8) Uani 1 1 d . . .
C15 C 1.0903(4) 0.1177(3) 0.6099(3) 0.0569(9) Uani 1 1 d . . .
C18 C 1.1187(3) 0.0769(3) 0.7045(2) 0.0495(8) Uani 1 1 d . . .
C8 C 0.8817(3) 0.2437(3) 0.3018(2) 0.0514(8) Uani 1 1 d . . .
C35 C 0.0857(4) 0.3196(3) 0.8593(3) 0.0553(10) Uani 1 1 d . . .
C17 C 1.2448(4) 0.0760(3) 0.7282(3) 0.0606(10) Uani 1 1 d . . .
C30 C 0.2086(3) 0.3627(2) 0.9162(2) 0.0451(8) Uani 1 1 d . . .
C7 C 0.8511(4) 0.2780(3) 0.2040(3) 0.0573(9) Uani 1 1 d . . .
C3 C 0.7095(4) 0.2982(3) 0.0628(3) 0.0559(9) Uani 1 1 d . . .
C14 C 0.9781(4) 0.1304(3) 0.5801(3) 0.0578(9) Uani 1 1 d . . .
C31 C 0.3224(4) 0.4441(3) 0.8755(3) 0.0573(9) Uani 1 1 d . . .
C33 C 0.1879(4) 0.4368(3) 0.7235(3) 0.0627(10) Uani 1 1 d . . .
C6 C 0.7325(4) 0.2658(3) 0.1633(3) 0.0605(10) Uani 1 1 d . . .
C16 C 1.2720(4) 0.0357(3) 0.8158(3) 0.0619(10) Uani 1 1 d . . .
C19 C 1.0239(4) 0.0351(3) 0.7755(3) 0.0557(9) Uani 1 1 d . . .
C28 C 0.5747(3) 0.9328(4) 0.6009(3) 0.0595(10) Uani 1 1 d . . .
C24 C 0.6455(3) 0.8627(3) 0.7452(3) 0.0567(9) Uani 1 1 d . . .
C9 C 0.7909(4) 0.2136(3) 0.3761(3) 0.0614(10) Uani 1 1 d . . .
C13 C 1.0061(4) 0.2384(3) 0.3228(3) 0.0595(10) Uani 1 1 d . . .
C4 C 0.8128(4) 0.3504(3) 0.0007(3) 0.0639(10) Uani 1 1 d . . .
C34 C 0.0756(4) 0.3565(3) 0.7658(3) 0.0622(10) Uani 1 1 d . . .
C10 C 0.8254(4) 0.1797(3) 0.4654(3) 0.0639(10) Uani 1 1 d . . .
C22 C 1.2110(4) -0.0463(3) 0.9760(3) 0.0741(11) Uani 1 1 d . . .
H22A H 1.1325 -0.0722 1.0139 0.111 Uiso 1 1 calc R . .
H22B H 1.286 0.0162 1.0118 0.111 Uiso 1 1 calc R . .
H22C H 1.2356 -0.1099 0.9644 0.111 Uiso 1 1 calc R . .
C5 C 0.7838(5) 0.3793(4) -0.0912(4) 0.0729(12) Uani 1 1 d . . .
C20 C 1.0550(4) -0.0062(3) 0.8602(3) 0.0581(10) Uani 1 1 d . . .
C32 C 0.3109(4) 0.4797(3) 0.7816(3) 0.0707(11) Uani 1 1 d . . .
C27 C 0.5626(4) 0.8345(5) 0.5492(4) 0.0805(14) Uani 1 1 d . . .
C26 C 0.5901(4) 0.7497(4) 0.5935(4) 0.0790(13) Uani 1 1 d . . .
C2 C 0.5783(4) 0.2749(4) 0.0242(4) 0.0715(11) Uani 1 1 d . . .
C25 C 0.6323(4) 0.7648(4) 0.6927(4) 0.0763(12) Uani 1 1 d . . .
C1 C 0.5554(5) 0.3064(4) -0.0674(4) 0.0775(12) Uani 1 1 d . . .
C21 C 0.6298(5) 0.3929(4) -0.2253(3) 0.1023(15) Uani 1 1 d . . .
H21A H 0.7143 0.4284 -0.256 0.153 Uiso 1 1 calc R . .
H21B H 0.59 0.4478 -0.2206 0.153 Uiso 1 1 calc R . .
H21C H 0.5681 0.3254 -0.2642 0.153 Uiso 1 1 calc R . .
C36 C 0.1762(5) 0.4770(4) 0.6201(3) 0.0964(14) Uani 1 1 d . . .
H36A H 0.0834 0.4378 0.5926 0.145 Uiso 1 1 calc R . .
H36B H 0.235 0.459 0.5798 0.145 Uiso 1 1 calc R . .
H36C H 0.2028 0.5597 0.6223 0.145 Uiso 1 1 calc R . .
C29 C 0.5739(5) 0.6410(4) 0.5364(5) 0.147(2) Uani 1 1 d . . .
H29A H 0.5983 0.5917 0.5795 0.22 Uiso 1 1 calc R . .
H29B H 0.6324 0.6624 0.483 0.22 Uiso 1 1 calc R . .
H29C H 0.4806 0.6 0.5104 0.22 Uiso 1 1 calc R . .
N2 N 1.1788(3) -0.0048(2) 0.8811(2) 0.0521(7) Uani 1 1 d . . .
N1 N 0.6561(4) 0.3578(3) -0.1255(2) 0.0687(9) Uani 1 1 d . . .
O2 O 0.7782(2) 1.1368(2) 0.7899(2) 0.0966(10) Uani 1 1 d . . .
O1 O 0.5611(2) 1.0312(2) 0.85386(18) 0.0791(8) Uani 1 1 d . . .
O4 O 0.3488(3) 0.3921(2) 1.0832(2) 0.0902(9) Uani 1 1 d . . .
O5 O 0.2142(3) 0.1989(2) 1.0227(2) 0.0963(9) Uani 1 1 d . . .
O3 O 0.5718(3) 1.1316(2) 0.7033(2) 0.0884(8) Uani 1 1 d . . .
O6 O 0.1073(3) 0.3161(3) 1.0822(2) 0.1091(11) Uani 1 1 d . . .
H2 H 0.504(4) 0.247(3) 0.062(3) 0.094(14) Uiso 1 1 d . . .
H5 H 0.844(4) 0.411(3) -0.134(3) 0.068(12) Uiso 1 1 d . . .
H4 H 0.903(4) 0.374(3) 0.019(3) 0.074(12) Uiso 1 1 d . . .
H7 H 0.931(3) 0.311(3) 0.165(2) 0.067(10) Uiso 1 1 d . . .
H6 H 0.653(4) 0.230(3) 0.199(3) 0.087(13) Uiso 1 1 d . . .
H10 H 0.769(3) 0.163(2) 0.515(2) 0.049(9) Uiso 1 1 d . . .
H9 H 0.705(4) 0.214(3) 0.360(2) 0.075(11) Uiso 1 1 d . . .
H12 H 1.117(3) 0.193(3) 0.424(2) 0.057(10) Uiso 1 1 d . . .
H13 H 1.066(3) 0.260(3) 0.273(3) 0.072(11) Uiso 1 1 d . . .
H15 H 1.160(3) 0.136(3) 0.566(2) 0.063(10) Uiso 1 1 d . . .
H17 H 1.306(4) 0.100(3) 0.677(3) 0.080(12) Uiso 1 1 d . . .
H14 H 0.910(3) 0.112(3) 0.629(3) 0.075(11) Uiso 1 1 d . . .
H16 H 1.356(4) 0.040(3) 0.835(3) 0.093(14) Uiso 1 1 d . . .
H20 H 0.998(3) -0.040(3) 0.908(3) 0.066(11) Uiso 1 1 d . . .
H19 H 0.938(4) 0.033(3) 0.761(2) 0.076(12) Uiso 1 1 d . . .
H28 H 0.554(3) 0.992(3) 0.574(2) 0.060(11) Uiso 1 1 d . . .
H31 H 0.410(4) 0.474(3) 0.916(2) 0.071(11) Uiso 1 1 d . . .
H32 H 0.387(4) 0.540(3) 0.757(2) 0.076(11) Uiso 1 1 d . . .
H35 H 0.015(3) 0.270(3) 0.883(2) 0.048(10) Uiso 1 1 d . . .
H1 H 0.466(4) 0.295(3) -0.091(3) 0.098(14) Uiso 1 1 d . . .
H24 H 0.673(3) 0.873(3) 0.812(2) 0.051(10) Uiso 1 1 d . . .
H25 H 0.651(3) 0.709(3) 0.725(3) 0.079(13) Uiso 1 1 d . . .
H27 H 0.532(4) 0.834(3) 0.487(3) 0.084(14) Uiso 1 1 d . . .
H34 H -0.012(3) 0.326(3) 0.726(2) 0.066(10) Uiso 1 1 d . . .

loop_
_atom_site_aniso_label
_atom_site_aniso_U_11
_atom_site_aniso_U_22
_atom_site_aniso_U_33
_atom_site_aniso_U_23
_atom_site_aniso_U_13
_atom_site_aniso_U_12
S1 0.0417(5) 0.0479(5) 0.0661(6) -0.0018(4) 0.0036(4) 0.0174(4)
S2 0.0419(5) 0.0659(6) 0.0756(7) -0.0143(5) -0.0005(5) 0.0250(5)
C11 0.044(2) 0.055(2) 0.055(2) 0.0019(17) 0.0067(17) 0.0197(17)
C12 0.043(2) 0.076(3) 0.058(3) -0.0040(19) 0.0031(19) 0.026(2)
C23 0.0276(16) 0.051(2) 0.051(2) 0.0016(16) 0.0053(14) 0.0137(15)
C15 0.049(2) 0.066(2) 0.056(2) 0.0038(18) 0.0117(19) 0.0226(19)
C18 0.0379(19) 0.050(2) 0.059(2) -0.0040(16) 0.0020(17) 0.0181(16)
C8 0.049(2) 0.0487(19) 0.053(2) -0.0007(16) 0.0080(17) 0.0165(16)
C35 0.044(2) 0.045(2) 0.070(3) 0.0037(19) 0.012(2) 0.0108(19)
C17 0.046(2) 0.067(2) 0.069(3) 0.003(2) 0.012(2) 0.0237(19)
C30 0.0362(19) 0.0320(17) 0.066(2) -0.0054(15) 0.0073(16) 0.0125(15)
C7 0.050(2) 0.056(2) 0.067(3) 0.0001(18) 0.011(2) 0.0220(19)
C3 0.059(2) 0.049(2) 0.067(3) -0.0015(18) 0.003(2) 0.0301(18)
C14 0.050(2) 0.065(2) 0.058(2) 0.0001(18) 0.0091(19) 0.0231(19)
C31 0.045(2) 0.048(2) 0.074(3) -0.0004(19) 0.008(2) 0.0139(18)
C33 0.077(3) 0.049(2) 0.067(3) 0.0016(19) 0.013(2) 0.030(2)
C6 0.052(2) 0.061(2) 0.072(3) 0.004(2) 0.012(2) 0.027(2)
C16 0.043(2) 0.070(3) 0.077(3) -0.003(2) -0.001(2) 0.029(2)
C19 0.042(2) 0.073(2) 0.055(2) 0.0010(19) 0.0038(19) 0.0278(19)
C28 0.052(2) 0.064(3) 0.056(3) 0.003(2) 0.0000(18) 0.018(2)
C24 0.043(2) 0.060(3) 0.059(3) 0.006(2) 0.0008(18) 0.0135(18)
C9 0.044(2) 0.071(2) 0.073(3) 0.011(2) 0.010(2) 0.0264(19)
C13 0.048(2) 0.074(3) 0.057(3) 0.001(2) 0.013(2) 0.024(2)
C4 0.057(3) 0.068(3) 0.071(3) 0.011(2) 0.007(2) 0.031(2)
C34 0.056(3) 0.059(2) 0.072(3) -0.004(2) -0.001(2) 0.025(2)
C10 0.053(2) 0.077(3) 0.067(3) 0.016(2) 0.022(2) 0.029(2)
C22 0.094(3) 0.084(3) 0.061(3) -0.007(2) -0.014(2) 0.058(2)
C5 0.081(3) 0.071(3) 0.077(3) 0.011(2) 0.018(3) 0.040(3)
C20 0.051(2) 0.071(2) 0.057(3) -0.001(2) 0.007(2) 0.030(2)
C32 0.065(3) 0.050(2) 0.094(3) 0.011(2) 0.027(3) 0.016(2)
C27 0.061(3) 0.092(4) 0.063(3) -0.018(3) 0.009(2) 0.006(2)
C26 0.048(2) 0.058(3) 0.118(4) -0.027(3) 0.023(2) 0.009(2)
C2 0.068(3) 0.082(3) 0.074(3) 0.002(2) 0.002(3) 0.041(2)
C25 0.056(3) 0.051(3) 0.123(4) 0.008(3) 0.016(3) 0.022(2)
C1 0.073(3) 0.086(3) 0.082(4) -0.010(3) -0.011(3) 0.045(3)
C21 0.162(5) 0.096(3) 0.065(3) -0.004(2) -0.021(3) 0.075(3)
C36 0.132(4) 0.088(3) 0.073(3) 0.018(2) 0.019(3) 0.048(3)
C29 0.103(4) 0.090(4) 0.220(6) -0.079(4) 0.035(4) 0.012(3)
N2 0.0543(18) 0.0568(17) 0.0519(18) -0.0108(14) -0.0039(15) 0.0314(15)
N1 0.095(3) 0.063(2) 0.063(2) -0.0061(17) -0.007(2) 0.051(2)
O2 0.0390(15) 0.0897(19) 0.145(3) -0.0509(18) -0.0040(14) 0.0134(14)
O1 0.0655(16) 0.121(2) 0.0647(16) -0.0147(15) 0.0093(13) 0.0518(16)
O4 0.0672(17) 0.0874(19) 0.0855(19) -0.0024(15) -0.0161(14) 0.0059(15)
O5 0.149(3) 0.0526(16) 0.087(2) 0.0007(14) -0.0081(18) 0.0449(17)
O3 0.101(2) 0.0800(19) 0.102(2) 0.0042(16) -0.0014(16) 0.0572(17)
O6 0.083(2) 0.198(3) 0.083(2) 0.043(2) 0.0385(16) 0.090(2)

loop_
_atom_type_symbol
_atom_type_description
_atom_type_scat_dispersion_real
_atom_type_scat_dispersion_imag
_atom_type_scat_source
C C 0.0033 0.0016 'International Tables Vol C Tables 4.2.6.8 and 6.1.1.4'
H H 0 0 'International Tables Vol C Tables 4.2.6.8 and 6.1.1.4'
N N 0.0061 0.0033 'International Tables Vol C Tables 4.2.6.8 and 6.1.1.4'
O O 0.0106 0.006 'International Tables Vol C Tables 4.2.6.8 and 6.1.1.4'
S S 0.1246 0.1234 'International Tables Vol C Tables 4.2.6.8 and 6.1.1.4'

loop_
_geom_angle_atom_site_label_1
_geom_angle_atom_site_label_2
_geom_angle_atom_site_label_3
_geom_angle
_geom_angle_site_symmetry_1
_geom_angle_site_symmetry_3
_geom_angle_publ_flag
O6 S1 O5 114.5(2) . . ?
O6 S1 O4 112.59(19) . . ?
O5 S1 O4 111.08(18) . . ?
O6 S1 C30 105.62(15) . . ?
O5 S1 C30 105.65(15) . . ?
O4 S1 C30 106.67(15) . . ?
O2 S2 O3 115.30(18) . . ?
O2 S2 O1 112.30(17) . . ?
O3 S2 O1 112.23(16) . . ?
O2 S2 C23 104.89(14) . . ?
O3 S2 C23 105.83(16) . . ?
O1 S2 C23 105.25(16) . . ?
C12 C11 C10 116.6(3) . . ?
C12 C11 C14 123.4(3) . . ?
C10 C11 C14 120.0(3) . . ?
C13 C12 C11 121.9(4) . . ?
C28 C23 C24 118.9(3) . . ?
C28 C23 S2 120.8(3) . . ?
C24 C23 S2 120.3(3) . . ?
C14 C15 C18 126.6(4) . . ?
C17 C18 C19 116.1(3) . . ?
C17 C18 C15 120.1(3) . . ?
C19 C18 C15 123.8(3) . . ?
C13 C8 C9 117.4(3) . . ?
C13 C8 C7 118.9(3) . . ?
C9 C8 C7 123.6(3) . . ?
C34 C35 C30 121.4(4) . . ?
C16 C17 C18 120.9(4) . . ?
C35 C30 C31 117.9(3) . . ?
C35 C30 S1 120.5(3) . . ?
C31 C30 S1 121.6(3) . . ?
C6 C7 C8 128.0(4) . . ?
C4 C3 C2 116.2(4) . . ?
C4 C3 C6 123.6(3) . . ?
C2 C3 C6 120.2(4) . . ?
C15 C14 C11 127.0(4) . . ?
C32 C31 C30 120.0(4) . . ?
C34 C33 C32 116.4(4) . . ?
C34 C33 C36 121.4(4) . . ?
C32 C33 C36 122.1(4) . . ?
C7 C6 C3 124.6(4) . . ?
N2 C16 C17 121.4(4) . . ?
C20 C19 C18 120.7(4) . . ?
C23 C28 C27 120.1(4) . . ?
C25 C24 C23 120.3(4) . . ?
C10 C9 C8 120.4(4) . . ?
C12 C13 C8 121.4(4) . . ?
C5 C4 C3 120.3(4) . . ?
C35 C34 C33 121.6(4) . . ?
C9 C10 C11 122.2(4) . . ?
N1 C5 C4 121.9(4) . . ?
N2 C20 C19 121.5(4) . . ?
C31 C32 C33 122.6(4) . . ?
C26 C27 C28 121.7(5) . . ?
C27 C26 C25 118.1(4) . . ?
C27 C26 C29 121.2(5) . . ?
C25 C26 C29 120.6(5) . . ?
C1 C2 C3 121.0(5) . . ?
C24 C25 C26 120.9(4) . . ?
N1 C1 C2 121.9(4) . . ?
C16 N2 C20 119.3(3) . . ?
C16 N2 C22 120.6(3) . . ?
C20 N2 C22 120.1(3) . . ?
C1 N1 C5 118.6(4) . . ?
C1 N1 C21 121.4(4) . . ?
C5 N1 C21 120.0(4) . . ?

loop_
_geom_bond_atom_site_label_1
_geom_bond_atom_site_label_2
_geom_bond_distance
_geom_bond_site_symmetry_2
_geom_bond_publ_flag
S1 O6 1.414(3) . ?
S1 O5 1.428(3) . ?
S1 O4 1.439(2) . ?
S1 C30 1.763(3) . ?
S2 O2 1.430(2) . ?
S2 O3 1.440(3) . ?
S2 O1 1.449(3) . ?
S2 C23 1.763(3) . ?
C11 C12 1.385(5) . ?
C11 C10 1.389(5) . ?
C11 C14 1.452(5) . ?
C12 C13 1.361(5) . ?
C23 C28 1.369(5) . ?
C23 C24 1.378(5) . ?
C15 C14 1.326(5) . ?
C15 C18 1.448(5) . ?
C18 C17 1.383(4) . ?
C18 C19 1.396(4) . ?
C8 C13 1.384(5) . ?
C8 C9 1.398(5) . ?
C8 C7 1.459(5) . ?
C35 C34 1.369(5) . ?
C35 C30 1.382(4) . ?
C17 C16 1.360(5) . ?
C30 C31 1.385(4) . ?
C7 C6 1.308(5) . ?
C3 C4 1.384(5) . ?
C3 C2 1.385(5) . ?
C3 C6 1.462(5) . ?
C31 C32 1.371(5) . ?
C33 C34 1.381(5) . ?
C33 C32 1.390(5) . ?
C33 C36 1.512(5) . ?
C16 N2 1.327(4) . ?
C19 C20 1.347(5) . ?
C28 C27 1.375(6) . ?
C24 C25 1.373(6) . ?
C9 C10 1.368(5) . ?
C4 C5 1.356(5) . ?
C22 N2 1.469(4) . ?
C5 N1 1.339(5) . ?
C20 N2 1.342(4) . ?
C27 C26 1.360(7) . ?
C26 C25 1.378(6) . ?
C26 C29 1.510(6) . ?
C2 C1 1.348(6) . ?
C1 N1 1.328(5) . ?
C21 N1 1.475(5) . ?

loop_
_cod_related_entry_id
_cod_related_entry_database
_cod_related_entry_code
1 ChemSpider 30653724
